data_4503999
loop_
_publ_author_name
'Mori, Yutaka'
'Matsumoto, Akikazu'

_publ_section_title
;
 Molecular Stacking and Photoreactions of Fluorine-Substituted Benzyl
 Muconates in the Crystals
;
_journal_issue 2
_journal_name_full 'Crystal Growth &amp; Design'
_journal_page_first 377
_journal_paper_doi 10.1021/cg060643b
_journal_volume 7
_journal_year 2007
_chemical_formula_moiety 'C20 H14 F4 O4 '
_chemical_formula_sum 'C20 H14 F4 O4'
_chemical_formula_weight 394.31
_chemical_name_systematic
; 
 ? 
;
_space_group_IT_number 14
_symmetry_cell_setting monoclinic
_symmetry_space_group_name_Hall '-P 2yn'
_symmetry_space_group_name_H-M 'P 1 21/n 1'
_atom_sites_solution_hydrogens geom
_atom_sites_solution_primary direct
_atom_sites_solution_secondary difmap
_audit_creation_method SHELXL-97
_cell_angle_alpha 90.00
_cell_angle_beta 96.257(15)
_cell_angle_gamma 90.00
_cell_formula_units_Z 2
_cell_length_a 4.0798(11)
_cell_length_b 12.561(3)
_cell_length_c 16.697(6)
_cell_measurement_reflns_used 7297
_cell_measurement_temperature 203(2)
_cell_measurement_theta_max 27.4
_cell_measurement_theta_min 3.2
_cell_volume 850.6(4)
_computing_cell_refinement PROCESS-AUTO
_computing_data_collection PROCESS-AUTO
_computing_data_reduction CrystalStructure
_computing_publication_material 'CrystalStructure 3.7.0'
_computing_structure_refinement 'SHELXL-97 (Sheldrick, 1997)'
_computing_structure_solution SIR92
_diffrn_ambient_temperature 203(2)
_diffrn_detector_area_resol_mean 10.00
_diffrn_measured_fraction_theta_full 0.987
_diffrn_measured_fraction_theta_max 0.987
_diffrn_measurement_device_type 'Rigaku RAXIS-RAPID'
_diffrn_measurement_method \w
_diffrn_radiation_monochromator graphite
_diffrn_radiation_source 'fine-focus sealed tube'
_diffrn_radiation_type MoK\a
_diffrn_radiation_wavelength 0.71075
_diffrn_reflns_av_R_equivalents 0.0483
_diffrn_reflns_av_sigmaI/netI 0.0337
_diffrn_reflns_limit_h_max 5
_diffrn_reflns_limit_h_min -5
_diffrn_reflns_limit_k_max 16
_diffrn_reflns_limit_k_min -16
_diffrn_reflns_limit_l_max 21
_diffrn_reflns_limit_l_min -21
_diffrn_reflns_number 6858
_diffrn_reflns_theta_full 27.48
_diffrn_reflns_theta_max 27.48
_diffrn_reflns_theta_min 3.24
_exptl_absorpt_coefficient_mu 0.135
_exptl_absorpt_correction_T_max 0.9735
_exptl_absorpt_correction_T_min 0.9542
_exptl_absorpt_correction_type none
_exptl_crystal_colour colorless
_exptl_crystal_density_diffrn 1.540
_exptl_crystal_density_method 'not measured'
_exptl_crystal_description needle
_exptl_crystal_F_000 404
_exptl_crystal_size_max 0.35
_exptl_crystal_size_mid 0.25
_exptl_crystal_size_min 0.20
_refine_diff_density_max 0.230
_refine_diff_density_min -0.248
_refine_diff_density_rms 0.053
_refine_ls_extinction_method none
_refine_ls_goodness_of_fit_ref 1.083
_refine_ls_hydrogen_treatment constr
_refine_ls_matrix_type full
_refine_ls_number_parameters 128
_refine_ls_number_reflns 1927
_refine_ls_number_restraints 0
_refine_ls_restrained_S_all 1.083
_refine_ls_R_factor_all 0.0735
_refine_ls_R_factor_gt 0.0546
_refine_ls_shift/su_max 0.000
_refine_ls_shift/su_mean 0.000
_refine_ls_structure_factor_coef Fsqd
_refine_ls_weighting_details 'calc w=1/[\s^2^(Fo^2^)+(0.0813P)^2^+0.2656P] where P=(Fo^2^+2Fc^2^)/3'
_refine_ls_weighting_scheme calc
_refine_ls_wR_factor_gt 0.1500
_refine_ls_wR_factor_ref 0.1613
_reflns_number_gt 1466
_reflns_number_total 1927
_reflns_threshold_expression >2sigma(I)
_cod_data_source_file cg060643bsi20060925_060119.cif
_cod_data_source_block (Z,Z)-2
_cod_database_code 4503999

loop_
_symmetry_equiv_pos_as_xyz
'x, y, z'
'-x+1/2, y+1/2, -z+1/2'
'-x, -y, -z'
'x-1/2, -y-1/2, z-1/2'

loop_
_atom_site_label
_atom_site_type_symbol
_atom_site_fract_x
_atom_site_fract_y
_atom_site_fract_z
_atom_site_U_iso_or_equiv
_atom_site_adp_type
_atom_site_occupancy
_atom_site_symmetry_multiplicity
_atom_site_calc_flag
_atom_site_refinement_flags
F6 F 0.7123(4) 0.25359(10) 0.81728(8) 0.0591(4) Uani 1 1 d .
F10 F 1.2009(4) -0.04913(11) 0.71766(8) 0.0593(4) Uani 1 1 d .
O1 O 1.0490(5) 0.25483(12) 0.55080(9) 0.0545(5) Uani 1 1 d .
O2 O 0.8381(4) 0.12648(12) 0.62213(7) 0.0424(4) Uani 1 1 d .
C1 C 0.8777(5) 0.17707(17) 0.55306(11) 0.0388(5) Uani 1 1 d .
C2 C 0.6970(6) 0.13054(17) 0.47994(11) 0.0443(5) Uani 1 1 d .
H2 H 0.7017 0.1715 0.4330 0.053 Uiso 1 1 calc R
C3 C 0.5277(5) 0.03958(16) 0.46978(11) 0.0421(5) Uani 1 1 d .
H3 H 0.4330 0.0251 0.4170 0.050 Uiso 1 1 calc R
C4 C 1.0425(5) 0.16608(18) 0.69226(11) 0.0417(5) Uani 1 1 d .
H4A H 1.0006 0.2421 0.6997 0.050 Uiso 1 1 calc R
H4B H 1.2761 0.1568 0.6852 0.050 Uiso 1 1 calc R
C5 C 0.9588(5) 0.10440(16) 0.76412(10) 0.0366(5) Uani 1 1 d .
C6 C 0.8015(5) 0.14970(16) 0.82502(11) 0.0404(5) Uani 1 1 d .
C7 C 0.7333(5) 0.09591(19) 0.89318(11) 0.0464(5) Uani 1 1 d .
H7 H 0.6320 0.1305 0.9339 0.056 Uiso 1 1 calc R
C8 C 0.8187(6) -0.0106(2) 0.89981(12) 0.0480(6) Uani 1 1 d .
H8 H 0.7693 -0.0495 0.9451 0.058 Uiso 1 1 calc R
C9 C 0.9754(6) -0.06073(18) 0.84089(13) 0.0474(5) Uani 1 1 d .
H9 H 1.0350 -0.1329 0.8457 0.057 Uiso 1 1 calc R
C10 C 1.0415(5) -0.00183(17) 0.77507(12) 0.0415(5) Uani 1 1 d .

loop_
_atom_site_aniso_label
_atom_site_aniso_U_11
_atom_site_aniso_U_22
_atom_site_aniso_U_33
_atom_site_aniso_U_23
_atom_site_aniso_U_13
_atom_site_aniso_U_12
F6 0.0856(10) 0.0453(8) 0.0465(8) -0.0018(6) 0.0082(7) 0.0167(7)
F10 0.0730(9) 0.0555(8) 0.0520(8) -0.0116(6) 0.0191(7) 0.0073(7)
O1 0.0814(11) 0.0494(9) 0.0325(7) 0.0016(6) 0.0058(7) -0.0218(9)
O2 0.0545(8) 0.0490(8) 0.0226(6) 0.0015(6) -0.0008(6) -0.0130(7)
C1 0.0503(11) 0.0396(11) 0.0270(9) 0.0013(8) 0.0071(8) -0.0007(10)
C2 0.0624(13) 0.0453(11) 0.0242(9) 0.0037(8) 0.0005(8) -0.0070(10)
C3 0.0568(12) 0.0455(11) 0.0230(8) -0.0004(8) -0.0001(8) -0.0033(10)
C4 0.0496(11) 0.0488(11) 0.0256(9) -0.0017(8) -0.0006(8) -0.0103(10)
C5 0.0413(10) 0.0421(11) 0.0249(8) -0.0004(8) -0.0030(7) -0.0042(9)
C6 0.0491(11) 0.0406(11) 0.0302(9) -0.0027(8) -0.0019(8) 0.0031(9)
C7 0.0564(12) 0.0564(13) 0.0264(9) -0.0041(9) 0.0042(8) 0.0019(11)
C8 0.0584(13) 0.0554(13) 0.0284(9) 0.0062(9) -0.0031(9) -0.0068(11)
C9 0.0568(13) 0.0412(11) 0.0422(11) 0.0041(9) -0.0045(9) -0.0014(10)
C10 0.0464(11) 0.0447(11) 0.0329(10) -0.0057(8) 0.0014(8) 0.0006(10)

loop_
_atom_type_symbol
_atom_type_description
_atom_type_scat_dispersion_real
_atom_type_scat_dispersion_imag
_atom_type_scat_source
C C 0.0033 0.0016 'International Tables Vol C Tables 4.2.6.8 and 6.1.1.4'
H H 0.0000 0.0000 'International Tables Vol C Tables 4.2.6.8 and 6.1.1.4'
O O 0.0106 0.0060 'International Tables Vol C Tables 4.2.6.8 and 6.1.1.4'
F F 0.0171 0.0103 'International Tables Vol C Tables 4.2.6.8 and 6.1.1.4'

loop_
_geom_angle_atom_site_label_1
_geom_angle_atom_site_label_2
_geom_angle_atom_site_label_3
_geom_angle
_geom_angle_site_symmetry_1
_geom_angle_site_symmetry_3
C1 O2 C4 114.78(16) . .
O1 C1 O2 122.39(17) . .
O1 C1 C2 122.32(17) . .
O2 C1 C2 115.29(18) . .
C3 C2 C1 130.40(18) . .
C3 C2 H2 114.8 . .
C1 C2 H2 114.8 . .
C2 C3 C3 127.9(2) . 3_656
C2 C3 H3 116.0 . .
C3 C3 H3 116.0 3_656 .
O2 C4 C5 107.94(16) . .
O2 C4 H4A 110.1 . .
C5 C4 H4A 110.1 . .
O2 C4 H4B 110.1 . .
C5 C4 H4B 110.1 . .
H4A C4 H4B 108.4 . .
C6 C5 C10 115.20(18) . .
C6 C5 C4 122.71(18) . .
C10 C5 C4 122.07(18) . .
F6 C6 C7 118.30(18) . .
F6 C6 C5 117.83(18) . .
C7 C6 C5 123.87(19) . .
C6 C7 C8 117.9(2) . .
C6 C7 H7 121.0 . .
C8 C7 H7 121.0 . .
C9 C8 C7 121.0(2) . .
C9 C8 H8 119.5 . .
C7 C8 H8 119.5 . .
C10 C9 C8 118.0(2) . .
C10 C9 H9 121.0 . .
C8 C9 H9 121.0 . .
F10 C10 C9 118.7(2) . .
F10 C10 C5 117.32(18) . .
C9 C10 C5 123.9(2) . .

loop_
_geom_bond_atom_site_label_1
_geom_bond_atom_site_label_2
_geom_bond_distance
_geom_bond_site_symmetry_2
F6 C6 1.357(2) .
F10 C10 1.353(2) .
O1 C1 1.204(2) .
O2 C1 1.342(2) .
O2 C4 1.449(2) .
C1 C2 1.476(3) .
C2 C3 1.336(3) .
C2 H2 0.9400 .
C3 C3 1.452(4) 3_656
C3 H3 0.9400 .
C4 C5 1.499(3) .
C4 H4A 0.9800 .
C4 H4B 0.9800 .
C5 C6 1.383(3) .
C5 C10 1.384(3) .
C6 C7 1.378(3) .
C7 C8 1.384(3) .
C7 H7 0.9400 .
C8 C9 1.382(3) .
C8 H8 0.9400 .
C9 C10 1.376(3) .
C9 H9 0.9400 .

loop_
_geom_torsion_atom_site_label_1
_geom_torsion_atom_site_label_2
_geom_torsion_atom_site_label_3
_geom_torsion_atom_site_label_4
_geom_torsion
_geom_torsion_site_symmetry_4
C4 O2 C1 O1 -5.9(3) .
C4 O2 C1 C2 173.95(18) .
O1 C1 C2 C3 171.7(2) .
O2 C1 C2 C3 -8.1(4) .
C1 C2 C3 C3 0.8(5) 3_656
C1 O2 C4 C5 177.80(17) .
O2 C4 C5 C6 -111.7(2) .
O2 C4 C5 C10 69.9(2) .
C10 C5 C6 F6 -179.54(17) .
C4 C5 C6 F6 2.0(3) .
C10 C5 C6 C7 1.1(3) .
C4 C5 C6 C7 -177.37(19) .
F6 C6 C7 C8 178.64(19) .
C5 C6 C7 C8 -2.0(3) .
C6 C7 C8 C9 1.7(3) .
C7 C8 C9 C10 -0.6(3) .
C8 C9 C10 F10 178.65(18) .
C8 C9 C10 C5 -0.4(3) .
C6 C5 C10 F10 -178.92(17) .
C4 C5 C10 F10 -0.4(3) .
C6 C5 C10 C9 0.1(3) .
C4 C5 C10 C9 178.61(19) .
